data_7227768
loop_
_publ_author_name
'Wang, Xuejiao'
'Li, Ji-Guang'
'Molokeev, Maxim S.'
'Wang, Xiaojun'
'Liu, Weigang'
'Zhu, Qi'
'Tanaka, Hidehiko'
'Suzuta, Keiko'
'Kim, Byung-Nam'
'Sakka, Yoshio'

_publ_section_title
;
 Hydrothermal crystallization of a Ln2(OH)4SO4&#x00B7;nH2O layered
 compound for a wide range of Ln (Ln = La--Dy), thermolysis, and facile
 transformation into oxysulfate and oxysulfide phosphors
;
_journal_issue 22
_journal_name_full 'RSC Adv.'
_journal_page_first 13331
_journal_paper_doi 10.1039/C7RA00645D
_journal_volume 7
_journal_year 2017
_chemical_formula_moiety 'Gd2 O10 S'
_chemical_formula_sum 'Gd2 O10 S'
_chemical_formula_weight 506.56
_space_group_IT_number 12
_symmetry_cell_setting monoclinic
_symmetry_space_group_name_Hall '-C 2y'
_symmetry_space_group_name_H-M 'C 1 2/m 1'
_cell_angle_alpha 90
_cell_angle_beta 90.0636(77)
_cell_angle_gamma 90
_cell_formula_units_Z 2
_cell_length_a 16.63622(77)
_cell_length_b 3.73123(14)
_cell_length_c 6.25297(29)
_cell_measurement_reflns_used 104
_cell_measurement_temperature 300
_cell_measurement_theta_max 50
_cell_measurement_theta_min 2.5
_cell_volume 388.14(3)
_diffrn_ambient_temperature 300
_diffrn_measurement_device_type
;
D8 ADVANCE Bruker
;
_diffrn_radiation_monochromator none
_diffrn_radiation_probe x-ray
_diffrn_radiation_type
;
 Cu K\a~1~~2~
;
_exptl_absorpt_coefficient_mu 112.189
_exptl_crystal_density_diffrn 4.334318
_pd_char_colour
;
colourless
;
_pd_meas_2theta_range_inc 0.02
_pd_meas_2theta_range_max 100
_pd_meas_2theta_range_min 5
_pd_meas_scan_method step
_pd_proc_ls_pref_orient_corr
;
Anisotropic model of PO. Spherical harmonics 4 ordrer.
 Jarvinen (1993). Application of symmetrized harmonics expansion to correction
of the preferred orientation effect. - J. Appl. Cryst. 26 p525-531.
;
_pd_proc_ls_profile_function PearsonVII
_pd_proc_ls_prof_R_factor 4.529
_pd_proc_ls_prof_wR_expected 4.713
_pd_proc_ls_prof_wR_factor 5.971
_pd_proc_number_of_points 4750
_pd_spec_mount_mode reflection
_refine_ls_goodness_of_fit_all 1.267
_refine_ls_R_I_factor 1.04
_refine_ls_shift/su_max 0.01000
_cod_data_source_file c7ra00645d7.cif
_cod_data_source_block a
_cod_original_cell_volume 388.144(29)
_cod_original_sg_symbol_Hall
;
-C 2y
;
_cod_original_sg_symbol_H-M C2/m
_cod_original_formula_sum
;
Gd2 O10 S
;
_cod_database_code 7227768

loop_
_symmetry_equiv_pos_as_xyz
'x, y, z'
'-x, -y, -z'
'-x, y, -z'
'-x+1/2, -y+1/2, -z'
'-x+1/2, y+1/2, -z'
'x, -y, z'
'x+1/2, -y+1/2, z'
'x+1/2, y+1/2, z'

loop_
_atom_site_label
_atom_site_type_symbol
_atom_site_fract_x
_atom_site_fract_y
_atom_site_fract_z
_atom_site_occupancy
_atom_site_B_iso_or_equiv
Gd Gd 0.201967(63) 0.5 0.25098(45) 1 0.869(72)
S S 0.01961(79) 0.5 0.6128(16) 0.5 0.58(18)
Ow O 0.10793(93) 0 0.0776(22) 1 1.07(13)
O1 O 0.06507(66) 0.5 0.4126(20) 1 1.07(13)
O1h O 0.18643(80) 0 0.5162(19) 1 1.07(13)
O2h O 0.28926(95) 0 0.1362(17) 1 1.07(13)
O2 O 0.04852(77) 0.1851(19) 0.7332(47) 0.5 1.07(13)

loop_
_diffrn_radiation_wavelength
_diffrn_radiation_wavelength_wt
1.5406 1.0000
1.5443 0.5000

loop_
_geom_angle_atom_site_label_1
_geom_angle_atom_site_label_2
_geom_angle_atom_site_label_3
_geom_angle
_geom_angle_site_symmetry_1
_geom_angle_site_symmetry_3
Ow Gd Ow 88.88(33) 1_555 1_565
Ow Gd O1 68.2(3) 1_555 1_555
Ow Gd O1h 71.79(40) 1_555 1_555
Ow Gd O1h 136.76(92) 1_555 1_565
Ow Gd O1h 135.5(11) 1_555 4_556
Ow Gd O2h 72.43(43) 1_555 1_555
Ow Gd O2h 139.1(11) 1_555 1_565
Ow Gd O2h 68.27(55) 1_555 4_555
O1 Gd O1h 68.73(50) 1_555 1_555
O1 Gd O1h 117.96(71) 1_555 4_556
O1 Gd O2h 131.0(3) 1_555 1_555
O1 Gd O2h 117.43(70) 1_555 4_555
O1h Gd O1h 96.04(28) 1_555 1_565
O1h Gd O1h 70.95(49) 1_555 4_556
O1h Gd O2h 72.04(36) 1_555 1_555
O1h Gd O2h 144.5(11) 1_555 1_565
O1h Gd O2h 131.75(82) 1_555 4_555
O1h Gd O2h 73.55(49) 4_556 1_555
O1h Gd O2h 124.61(86) 4_556 4_555
O2h Gd O2h 98.04(35) 1_555 1_565
O2h Gd O2h 70.98(47) 1_555 4_555
O1 S O1 114.8(11) 1_555 2_566
O1 S O2 105.5(12) 1_555 1_555
O1 S O2 112.36(95) 2_566 1_555
O2 S O2 105.5(12) 1_555 6_565

loop_
_geom_bond_atom_site_label_1
_geom_bond_atom_site_label_2
_geom_bond_distance
_geom_bond_site_symmetry_2
Gd Ow 2.664(11) .
Gd O1 2.493(11) .
Gd O1h 2.5097(82) .
Gd O1h 2.358(13) 4_556
Gd O2h 2.4712(98) .
Gd O2h 2.426(11) 4_555
S O1 1.463(16) .
S O1 1.418(17) 2_566
S O2 1.476(18) .
